data_2241057
loop_
_publ_author_name
'Naik, Vasant S.'
'Yathirajan, Hemmige S.'
'Jasinski, Jerry P.'
'Smolenski, Victoria A.'
'Glidewell, Christopher'

_publ_section_title
;
 The crystal structures of six
 (2<i>E</i>)-3-aryl-1-(5-halogenothiophen-2-yl)prop-2-en-1-ones
;
_journal_coeditor_code SU5193
_journal_issue 9
_journal_name_full 'Acta Crystallographica Section E'
_journal_page_first 1093
_journal_page_last 1099
_journal_paper_doi 10.1107/S2056989015015534
_journal_volume 71
_journal_year 2015
_chemical_formula_iupac 'C14 H11 Br O2 S'
_chemical_formula_moiety 'C14 H11 Br O2 S'
_chemical_formula_sum 'C14 H11 Br O2 S'
_chemical_formula_weight 323.19
_chemical_name_systematic
;
(2<i>E</i>)-1-(5-Bromothiophen-2-yl)-3-(3-methoxyphenyl)prop-2-en-1-one
;
_space_group_crystal_system monoclinic
_space_group_IT_number 14
_space_group_name_Hall '-P 2ybc'
_space_group_name_H-M_alt 'P 1 21/c 1'
_symmetry_space_group_name_Hall '-P 2ybc'
_symmetry_space_group_name_H-M 'P 1 21/c 1'
_atom_sites_solution_hydrogens geom
_audit_creation_method SHELXL-2014
_cell_angle_alpha 90
_cell_angle_beta 93.273(6)
_cell_angle_gamma 90
_cell_formula_units_Z 4
_cell_length_a 9.2726(6)
_cell_length_b 11.3948(8)
_cell_length_c 12.1472(7)
_cell_measurement_reflns_used 4224
_cell_measurement_temperature 173(2)
_cell_measurement_theta_max 32.669
_cell_measurement_theta_min 3.359
_cell_volume 1281.37(14)
_computing_cell_refinement
;
CrysAlis PRO (Agilent, 2012)
;
_computing_data_collection
;
CrysAlis PRO (Agilent, 2012)
;
_computing_data_reduction
;
CrysAlis RED (Agilent, 2012)
;
_computing_molecular_graphics
;
PLATON (Spek, 2009)
;
_computing_publication_material 'SHELXL-2014 and PLATON'
_computing_structure_refinement
;
SHELXL-2014 (Sheldrick, 2015)
;
_computing_structure_solution
;
SHELXS-97 (Sheldrick, 2008)
;
_diffrn_ambient_temperature 173(2)
_diffrn_measured_fraction_theta_full 0.997
_diffrn_measured_fraction_theta_max 0.998
_diffrn_measurement_device_type 'Agilent Eos Gemini'
_diffrn_measurement_method '\w scans'
_diffrn_radiation_type MoK\a
_diffrn_radiation_wavelength 0.71073
_diffrn_reflns_av_R_equivalents 0.0348
_diffrn_reflns_limit_h_max 12
_diffrn_reflns_limit_h_min -13
_diffrn_reflns_limit_k_max 16
_diffrn_reflns_limit_k_min -15
_diffrn_reflns_limit_l_max 17
_diffrn_reflns_limit_l_min -16
_diffrn_reflns_number 8260
_diffrn_reflns_theta_full 25.242
_diffrn_reflns_theta_max 29.998
_diffrn_reflns_theta_min 3.359
_diffrn_standards_decay_% 0
_diffrn_standards_interval_count 0
_diffrn_standards_interval_time 0
_diffrn_standards_number 0
_exptl_absorpt_coefficient_mu 3.360
_exptl_absorpt_correction_T_max 0.353
_exptl_absorpt_correction_T_min 0.216
_exptl_absorpt_correction_type multi-scan
_exptl_absorpt_process_details
;
(CrysAlis RED; Agilent, 2012)
;
_exptl_crystal_colour colourless
_exptl_crystal_density_diffrn 1.675
_exptl_crystal_description block
_exptl_crystal_F_000 648
_exptl_crystal_size_max 0.540
_exptl_crystal_size_mid 0.420
_exptl_crystal_size_min 0.310
_refine_diff_density_max 0.486
_refine_diff_density_min -0.461
_refine_ls_extinction_method none
_refine_ls_goodness_of_fit_ref 1.022
_refine_ls_hydrogen_treatment constr
_refine_ls_matrix_type full
_refine_ls_number_parameters 164
_refine_ls_number_reflns 3722
_refine_ls_number_restraints 0
_refine_ls_restrained_S_all 1.022
_refine_ls_R_factor_all 0.0516
_refine_ls_R_factor_gt 0.0337
_refine_ls_shift/su_max 0.003
_refine_ls_shift/su_mean 0.000
_refine_ls_structure_factor_coef Fsqd
_refine_ls_weighting_details 'w=1/[\s^2^(Fo^2^)+(0.0293P)^2^] where P=(Fo^2^+2Fc^2^)/3'
_refine_ls_weighting_scheme calc
_refine_ls_wR_factor_gt 0.0684
_refine_ls_wR_factor_ref 0.0752
_reflns_number_gt 2914
_reflns_number_total 3722
_reflns_threshold_expression 'I > 2\s(I)'
_cod_data_source_file su5193sup1.cif
_cod_data_source_block VI
_cod_database_code 2241057
_shelx_space_group_comment
;
The symmetry employed for this shelxl refinement is uniquely defined
by the following loop, which should always be used as a source of
symmetry information in preference to the above space-group names.
They are only intended as comments.
;
_shelx_estimated_absorpt_t_min 0.264
_shelx_estimated_absorpt_t_max 0.422
_shelxl_version_number 2.014

loop_
_space_group_symop_operation_xyz
'x, y, z'
'-x, y+1/2, -z+1/2'
'-x, -y, -z'
'x, -y-1/2, z-1/2'

loop_
_atom_site_type_symbol
_atom_site_label
_atom_site_fract_x
_atom_site_fract_y
_atom_site_fract_z
_atom_site_U_iso_or_equiv
_atom_site_adp_type
_atom_site_calc_flag
_atom_site_occupancy
C C1 0.4180(2) 0.29186(18) 0.72203(17) 0.0205(4) Uani d 1
O O1 0.41175(17) 0.39954(13) 0.71617(13) 0.0310(4) Uani d 1
C C2 0.5005(2) 0.22053(19) 0.64696(17) 0.0217(4) Uani d 1
H H2 0.5078 0.1382 0.6584 0.026 Uiso calc 1
C C3 0.5653(2) 0.26916(19) 0.56325(15) 0.0204(4) Uani d 1
H H3 0.5545 0.3516 0.5549 0.024 Uiso calc 1
S S11 0.22557(6) 0.31118(4) 0.88317(4) 0.02124(12) Uani d 1
C C12 0.3390(2) 0.23001(18) 0.80567(16) 0.0180(4) Uani d 1
C C13 0.3392(2) 0.11390(18) 0.83642(17) 0.0232(4) Uani d 1
H H13 0.3952 0.0553 0.8031 0.028 Uiso calc 1
C C14 0.2474(2) 0.09085(19) 0.92288(17) 0.0245(5) Uani d 1
H H14 0.2342 0.0155 0.9542 0.029 Uiso calc 1
C C15 0.1805(2) 0.18936(17) 0.95556(16) 0.0192(4) Uani d 1
Br Br15 0.05413(2) 0.20408(2) 1.06918(2) 0.02654(8) Uani d 1
C C31 0.6513(2) 0.20960(18) 0.48261(16) 0.0178(4) Uani d 1
C C32 0.7142(2) 0.27779(18) 0.40207(16) 0.0185(4) Uani d 1
H H32 0.6980 0.3601 0.3996 0.022 Uiso calc 1
C C33 0.7994(2) 0.22577(18) 0.32643(16) 0.0192(4) Uani d 1
C C34 0.8214(2) 0.10536(18) 0.32844(17) 0.0242(5) Uani d 1
H H34 0.8796 0.0695 0.2761 0.029 Uiso calc 1
C C35 0.7583(2) 0.0380(2) 0.40685(17) 0.0279(5) Uani d 1
H H35 0.7730 -0.0445 0.4078 0.034 Uiso calc 1
C C36 0.6737(2) 0.08920(18) 0.48427(17) 0.0237(5) Uani d 1
H H36 0.6314 0.0420 0.5382 0.028 Uiso calc 1
O O33 0.86717(16) 0.28429(13) 0.24569(13) 0.0256(3) Uani d 1
C C37 0.8641(3) 0.40869(19) 0.24766(19) 0.0309(5) Uani d 1
H H37A 0.9166 0.4394 0.1861 0.046 Uiso calc 1
H H37B 0.9099 0.4368 0.3174 0.046 Uiso calc 1
H H37C 0.7637 0.4358 0.2408 0.046 Uiso calc 1

loop_
_atom_site_aniso_label
_atom_site_aniso_U_11
_atom_site_aniso_U_22
_atom_site_aniso_U_33
_atom_site_aniso_U_12
_atom_site_aniso_U_13
_atom_site_aniso_U_23
C1 0.0191(10) 0.0234(11) 0.0194(10) 0.0018(8) 0.0043(8) -0.0007(9)
O1 0.0368(9) 0.0211(8) 0.0371(9) 0.0005(7) 0.0201(7) 0.0008(7)
C2 0.0216(10) 0.0232(10) 0.0208(10) 0.0029(9) 0.0072(8) -0.0020(9)
C3 0.0200(10) 0.0211(10) 0.0204(10) 0.0034(8) 0.0038(8) -0.0012(9)
S11 0.0244(3) 0.0195(2) 0.0210(3) 0.0029(2) 0.0104(2) -0.0005(2)
C12 0.0177(10) 0.0208(10) 0.0161(9) 0.0013(8) 0.0051(7) -0.0045(8)
C13 0.0277(11) 0.0197(10) 0.0229(11) 0.0033(9) 0.0071(8) -0.0024(9)
C14 0.0305(12) 0.0203(10) 0.0237(11) 0.0000(9) 0.0099(9) 0.0023(9)
C15 0.0179(10) 0.0249(11) 0.0152(9) -0.0025(8) 0.0042(7) 0.0017(8)
Br15 0.02519(12) 0.03558(14) 0.01992(12) 0.00135(9) 0.01063(8) 0.00304(9)
C31 0.0153(9) 0.0249(10) 0.0133(9) -0.0004(8) 0.0020(7) -0.0016(8)
C32 0.0194(10) 0.0184(9) 0.0179(9) 0.0011(8) 0.0026(7) -0.0005(8)
C33 0.0175(10) 0.0233(10) 0.0169(9) 0.0017(8) 0.0029(7) 0.0029(9)
C34 0.0296(11) 0.0234(10) 0.0206(10) 0.0044(9) 0.0100(8) -0.0038(9)
C35 0.0384(13) 0.0199(10) 0.0265(11) 0.0052(9) 0.0103(9) 0.0017(9)
C36 0.0306(11) 0.0214(11) 0.0197(10) -0.0008(9) 0.0079(8) 0.0025(9)
O33 0.0301(8) 0.0232(8) 0.0252(8) 0.0013(6) 0.0166(6) 0.0030(7)
C37 0.0375(13) 0.0220(11) 0.0346(13) -0.0010(10) 0.0147(10) 0.0066(10)

loop_
_atom_type_symbol
_atom_type_description
_atom_type_scat_dispersion_real
_atom_type_scat_dispersion_imag
_atom_type_scat_source
C C 0.0033 0.0016 'International Tables Vol C Tables 4.2.6.8 and 6.1.1.4'
H H 0.0000 0.0000 'International Tables Vol C Tables 4.2.6.8 and 6.1.1.4'
Br Br -0.2901 2.4595 'International Tables Vol C Tables 4.2.6.8 and 6.1.1.4'
O O 0.0106 0.0060 'International Tables Vol C Tables 4.2.6.8 and 6.1.1.4'
S S 0.1246 0.1234 'International Tables Vol C Tables 4.2.6.8 and 6.1.1.4'

loop_
_geom_angle_atom_site_label_1
_geom_angle_atom_site_label_2
_geom_angle_atom_site_label_3
_geom_angle
O1 C1 C12 119.71(18)
O1 C1 C2 122.72(19)
C12 C1 C2 117.57(19)
C3 C2 C1 121.2(2)
C3 C2 H2 119.4
C1 C2 H2 119.4
C2 C3 C31 127.2(2)
C2 C3 H3 116.4
C31 C3 H3 116.4
C15 S11 C12 91.15(10)
C13 C12 C1 131.11(18)
C13 C12 S11 111.13(14)
C1 C12 S11 117.76(15)
C12 C13 C14 112.87(18)
C12 C13 H13 123.6
C14 C13 H13 123.6
C15 C14 C13 111.69(18)
C15 C14 H14 124.2
C13 C14 H14 124.2
C14 C15 S11 113.17(15)
C14 C15 Br15 127.49(15)
S11 C15 Br15 119.32(11)
C36 C31 C32 119.33(18)
C36 C31 C3 122.38(18)
C32 C31 C3 118.29(19)
C33 C32 C31 120.24(19)
C33 C32 H32 119.9
C31 C32 H32 119.9
O33 C33 C32 124.89(19)
O33 C33 C34 114.96(17)
C32 C33 C34 120.15(18)
C35 C34 C33 119.68(18)
C35 C34 H34 120.2
C33 C34 H34 120.2
C34 C35 C36 120.8(2)
C34 C35 H35 119.6
C36 C35 H35 119.6
C35 C36 C31 119.76(19)
C35 C36 H36 120.1
C31 C36 H36 120.1
C33 O33 C37 117.69(16)
O33 C37 H37A 109.5
O33 C37 H37B 109.5
H37A C37 H37B 109.5
O33 C37 H37C 109.5
H37A C37 H37C 109.5
H37B C37 H37C 109.5

loop_
_geom_bond_atom_site_label_1
_geom_bond_atom_site_label_2
_geom_bond_distance
C1 O1 1.230(2)
C1 C12 1.467(3)
C1 C2 1.469(3)
C2 C3 1.331(3)
C2 H2 0.9500
C3 C31 1.465(3)
C3 H3 0.9500
S11 C15 1.708(2)
S11 C12 1.7206(19)
C12 C13 1.375(3)
C13 C14 1.414(3)
C13 H13 0.9500
C14 C15 1.353(3)
C14 H14 0.9500
C15 Br15 1.8681(18)
C31 C36 1.388(3)
C31 C32 1.402(3)
C32 C33 1.380(3)
C32 H32 0.9500
C33 O33 1.368(2)
C33 C34 1.387(3)
C34 C35 1.379(3)
C34 H34 0.9500
C35 C36 1.387(3)
C35 H35 0.9500
C36 H36 0.9500
O33 C37 1.418(2)
C37 H37A 0.9800
C37 H37B 0.9800
C37 H37C 0.9800

loop_
_geom_hbond_atom_site_label_D
_geom_hbond_atom_site_label_H
_geom_hbond_atom_site_label_A
_geom_hbond_site_symmetry_A
_geom_hbond_distance_DH
_geom_hbond_distance_HA
_geom_hbond_distance_DA
_geom_hbond_angle_DHA
_geom_hbond_publ_flag
C13 H13 O1 2_646 0.95 2.54 3.446(3) 159 no

loop_
_geom_torsion_atom_site_label_1
_geom_torsion_atom_site_label_2
_geom_torsion_atom_site_label_3
_geom_torsion_atom_site_label_4
_geom_torsion
O1 C1 C2 C3 -4.7(4)
C12 C1 C2 C3 174.42(19)
C1 C2 C3 C31 179.66(19)
O1 C1 C12 C13 -172.7(2)
C2 C1 C12 C13 8.2(4)
O1 C1 C12 S11 6.5(3)
C2 C1 C12 S11 -172.61(16)
C15 S11 C12 C13 0.11(17)
C15 S11 C12 C1 -179.23(17)
C1 C12 C13 C14 179.2(2)
S11 C12 C13 C14 0.0(2)
C12 C13 C14 C15 -0.2(3)
C13 C14 C15 S11 0.3(3)
C13 C14 C15 Br15 -177.96(15)
C12 S11 C15 C14 -0.22(18)
C12 S11 C15 Br15 178.16(13)
C2 C3 C31 C36 1.0(3)
C2 C3 C31 C32 -178.2(2)
C36 C31 C32 C33 -1.0(3)
C3 C31 C32 C33 178.14(18)
C31 C32 C33 O33 -179.10(19)
C31 C32 C33 C34 1.1(3)
O33 C33 C34 C35 179.8(2)
C32 C33 C34 C35 -0.4(3)
C33 C34 C35 C36 -0.4(4)
C34 C35 C36 C31 0.5(4)
C32 C31 C36 C35 0.2(3)
C3 C31 C36 C35 -178.9(2)
C32 C33 O33 C37 7.9(3)
C34 C33 O33 C37 -172.3(2)

_cod_database_fobs_code 2241057
